data_7031280
loop_
_publ_author_name
'Uhl, Werner'
'Bohnemann, J\"org'
'Kappelt, Benedikt'
'Hepp, Alexander'
'Layh, Marcus'

_publ_section_title
;
 Hydrometallation of amino-trialkynylsilanes - intramolecular M-N
 interactions (M = Al, Ga) and potential activation of Si-N bonds.
;
_journal_issue 38
_journal_name_full 'Dalton transactions (Cambridge, England : 2003)'
_journal_page_first 14386
_journal_page_last 14398
_journal_paper_doi 10.1039/c4dt00922c
_journal_volume 43
_journal_year 2014
_chemical_formula_sum 'C30 H54 Al N Si'
_chemical_formula_weight 483.81
_chemical_melting_point 400
_chemical_name_systematic
;
 ?
;
_space_group_crystal_system monoclinic
_space_group_IT_number 15
_space_group_name_Hall '-C 2yc'
_space_group_name_H-M_alt 'C 1 2/c 1'
_symmetry_space_group_name_Hall '-C 2yc'
_symmetry_space_group_name_H-M 'C 1 2/c 1'
_atom_sites_solution_hydrogens geom
_audit_creation_method SHELXL-2013
_cell_angle_alpha 90
_cell_angle_beta 124.7460(10)
_cell_angle_gamma 90
_cell_formula_units_Z 8
_cell_length_a 28.5934(12)
_cell_length_b 15.1324(6)
_cell_length_c 18.5944(8)
_cell_measurement_temperature 153(2)
_cell_measurement_theta_max 29.56
_cell_measurement_theta_min 2.53
_cell_volume 6610.9(5)
_computing_cell_refinement 'Bruker SAINT+'
_computing_data_collection 'Bruker SMART'
_computing_data_reduction 'Bruker SHELXTL'
_computing_molecular_graphics 'Diamond 3.2i (Crystal Impact, 2012)'
_computing_publication_material 'Bruker SHELXTL'
_computing_structure_refinement 'SHELXL-2013 (Sheldrick, 2013)'
_computing_structure_solution 'SHELXS-2013 (Sheldrick, 2013)'
_diffrn_ambient_temperature 153(2)
_diffrn_detector_area_resol_mean 'omega scans'
_diffrn_measured_fraction_theta_full 0.998
_diffrn_measured_fraction_theta_max 0.996
_diffrn_measurement_device_type 'Venture Mo multilayer optic'
_diffrn_measurement_method 'Photon 100 CMOS-detector'
_diffrn_radiation_type MoK\a
_diffrn_radiation_wavelength 0.71073
_diffrn_reflns_av_R_equivalents 0.0249
_diffrn_reflns_av_unetI/netI 0.0226
_diffrn_reflns_Laue_measured_fraction_full 0.998
_diffrn_reflns_Laue_measured_fraction_max 0.996
_diffrn_reflns_limit_h_max 39
_diffrn_reflns_limit_h_min -39
_diffrn_reflns_limit_k_max 20
_diffrn_reflns_limit_k_min -20
_diffrn_reflns_limit_l_max 25
_diffrn_reflns_limit_l_min -25
_diffrn_reflns_number 43426
_diffrn_reflns_point_group_measured_fraction_full 0.998
_diffrn_reflns_point_group_measured_fraction_max 0.996
_diffrn_reflns_theta_full 25.242
_diffrn_reflns_theta_max 29.571
_diffrn_reflns_theta_min 2.653
_diffrn_source microsource
_exptl_absorpt_coefficient_mu 0.113
_exptl_absorpt_correction_T_max 1.0000
_exptl_absorpt_correction_T_min 0.9658
_exptl_absorpt_correction_type empirical
_exptl_absorpt_process_details SADABS
_exptl_crystal_colour colourless
_exptl_crystal_density_diffrn 0.972
_exptl_crystal_description block
_exptl_crystal_F_000 2144
_exptl_crystal_size_max 0.300
_exptl_crystal_size_mid 0.300
_exptl_crystal_size_min 0.300
_refine_diff_density_max 0.542
_refine_diff_density_min -0.373
_refine_diff_density_rms 0.051
_refine_ls_extinction_method none
_refine_ls_goodness_of_fit_ref 1.034
_refine_ls_hydrogen_treatment constr
_refine_ls_matrix_type full
_refine_ls_number_parameters 344
_refine_ls_number_reflns 9237
_refine_ls_number_restraints 36
_refine_ls_restrained_S_all 1.036
_refine_ls_R_factor_all 0.0625
_refine_ls_R_factor_gt 0.0487
_refine_ls_shift/su_max 0.001
_refine_ls_shift/su_mean 0.000
_refine_ls_structure_factor_coef Fsqd
_refine_ls_weighting_details 'w=1/[\s^2^(Fo^2^)+(0.0750P)^2^+4.4722P] where P=(Fo^2^+2Fc^2^)/3'
_refine_ls_weighting_scheme calc
_refine_ls_wR_factor_gt 0.1328
_refine_ls_wR_factor_ref 0.1428
_reflns_Friedel_coverage 0.000
_reflns_number_gt 7527
_reflns_number_total 9237
_reflns_threshold_expression 'I > 2\s(I)'
_cod_data_source_file c4dt00922c1.cif
_cod_data_source_block sad
_cod_depositor_comments 'Adding full bibliography for 7031277--7031283.cif.'
_cod_database_code 7031280
_shelx_space_group_comment
;
The symmetry employed for this shelxl refinement is uniquely defined
by the following loop, which should always be used as a source of
symmetry information in preference to the above space-group names.
They are only intended as comments.
;
_shelx_estimated_absorpt_t_min 0.967
_shelx_estimated_absorpt_t_max 0.967
_shelxl_version_number 2013-4

loop_
_space_group_symop_operation_xyz
'x, y, z'
'-x, y, -z+1/2'
'x+1/2, y+1/2, z'
'-x+1/2, y+1/2, -z+1/2'
'-x, -y, -z'
'x, -y, z-1/2'
'-x+1/2, -y+1/2, -z'
'x+1/2, -y+1/2, z-1/2'

loop_
_atom_site_label
_atom_site_type_symbol
_atom_site_fract_x
_atom_site_fract_y
_atom_site_fract_z
_atom_site_U_iso_or_equiv
_atom_site_adp_type
_atom_site_occupancy
_atom_site_site_symmetry_order
_atom_site_calc_flag
_atom_site_refinement_flags_posn
_atom_site_refinement_flags_adp
_atom_site_refinement_flags_occupancy
_atom_site_disorder_assembly
_atom_site_disorder_group
Si1 Si 0.17768(2) 0.75925(2) 0.20706(2) 0.02320(9) Uani 1 1 d . . . . .
C11 C 0.13028(5) 0.84532(9) 0.13170(8) 0.0266(2) Uani 1 1 d . . . . .
C12 C 0.09055(6) 0.89798(9) 0.12558(9) 0.0308(3) Uani 1 1 d . . . . .
H12 H 0.0722 0.9359 0.0752 0.037 Uiso 1 1 calc R U . . .
C121 C 0.06909(6) 0.90910(10) 0.18301(9) 0.0334(3) Uani 1 1 d . . . . .
C122 C 0.10140(9) 0.85452(14) 0.26582(13) 0.0572(5) Uani 1 1 d . . . . .
H12A H 0.0971 0.7929 0.2509 0.069 Uiso 1 1 calc R U . . .
H12B H 0.0866 0.8659 0.3001 0.069 Uiso 1 1 calc R U . . .
H12C H 0.1410 0.8701 0.2990 0.069 Uiso 1 1 calc R U . . .
C123 C 0.07463(10) 1.00659(13) 0.20838(15) 0.0623(5) Uani 1 1 d . . . . .
H12D H 0.1142 1.0220 0.2465 0.075 Uiso 1 1 calc R U . . .
H12E H 0.0565 1.0165 0.2380 0.075 Uiso 1 1 calc R U . . .
H12F H 0.0567 1.0424 0.1566 0.075 Uiso 1 1 calc R U . . .
C124 C 0.00631(8) 0.8847(2) 0.12775(16) 0.0797(8) Uani 1 1 d . . . . .
H12G H -0.0127 0.9163 0.0733 0.096 Uiso 1 1 calc R U . . .
H12H H -0.0103 0.9002 0.1586 0.096 Uiso 1 1 calc R U . . .
H12I H 0.0023 0.8223 0.1164 0.096 Uiso 1 1 calc R U . . .
Al1 Al 0.15294(2) 0.82571(3) 0.04913(2) 0.02496(10) Uani 1 1 d . . . . .
C131 C 0.09242(7) 0.76528(11) -0.06323(10) 0.0400(3) Uani 1 1 d . . . . .
C132 C 0.10929(11) 0.74352(19) -0.12508(15) 0.0809(8) Uani 1 1 d . . . . .
H13A H 0.0767 0.7217 -0.1793 0.097 Uiso 1 1 calc R U . . .
H13B H 0.1385 0.6992 -0.0992 0.097 Uiso 1 1 calc R U . . .
H13C H 0.1233 0.7958 -0.1360 0.097 Uiso 1 1 calc R U . . .
C133 C 0.04406(10) 0.83225(19) -0.10993(14) 0.0925(10) Uani 1 1 d . . . . .
H13D H 0.0567 0.8836 -0.1245 0.111 Uiso 1 1 calc R U . . .
H13E H 0.0327 0.8489 -0.0722 0.111 Uiso 1 1 calc R U . . .
H13F H 0.0123 0.8064 -0.1625 0.111 Uiso 1 1 calc R U . . .
C134 C 0.06768(12) 0.6827(2) -0.05153(18) 0.1068(12) Uani 1 1 d . . . . .
H13G H 0.0573 0.6946 -0.0117 0.128 Uiso 1 1 calc R U . . .
H13H H 0.0955 0.6363 -0.0284 0.128 Uiso 1 1 calc R U . . .
H13I H 0.0346 0.6649 -0.1071 0.128 Uiso 1 1 calc R U . . .
C141 C 0.19295(7) 0.92968(10) 0.03890(10) 0.0376(3) Uani 1 1 d D . . . .
C142 C 0.2283(3) 0.9077(6) 0.0033(5) 0.0586(16) Uani 0.549(10) 1 d D U P A -1
H14A H 0.2050 0.8766 -0.0512 0.070 Uiso 0.549(10) 1 calc R U P A -1
H14B H 0.2600 0.8714 0.0446 0.070 Uiso 0.549(10) 1 calc R U P A -1
H14C H 0.2420 0.9614 -0.0061 0.070 Uiso 0.549(10) 1 calc R U P A -1
C143 C 0.2265(3) 0.9799(3) 0.1219(3) 0.0507(12) Uani 0.549(10) 1 d D U P A -1
H14D H 0.2398 1.0339 0.1124 0.061 Uiso 0.549(10) 1 calc R U P A -1
H14E H 0.2584 0.9451 0.1651 0.061 Uiso 0.549(10) 1 calc R U P A -1
H14F H 0.2029 0.9932 0.1420 0.061 Uiso 0.549(10) 1 calc R U P A -1
C144 C 0.1446(2) 0.9925(3) -0.0294(4) 0.0573(12) Uani 0.549(10) 1 d D U P A -1
H14G H 0.1610 1.0456 -0.0342 0.069 Uiso 0.549(10) 1 calc R U P A -1
H14H H 0.1204 1.0070 -0.0107 0.069 Uiso 0.549(10) 1 calc R U P A -1
H14I H 0.1226 0.9635 -0.0852 0.069 Uiso 0.549(10) 1 calc R U P A -1
C14A C 0.2071(5) 0.9207(8) -0.0273(6) 0.066(2) Uani 0.451(10) 1 d D U P A -2
H14J H 0.1730 0.9082 -0.0838 0.079 Uiso 0.451(10) 1 calc R U P A -2
H14K H 0.2338 0.8734 -0.0104 0.079 Uiso 0.451(10) 1 calc R U P A -2
H14L H 0.2235 0.9749 -0.0300 0.079 Uiso 0.451(10) 1 calc R U P A -2
C14B C 0.2511(3) 0.9561(4) 0.1282(4) 0.0628(17) Uani 0.451(10) 1 d D U P A -2
H14M H 0.2621 1.0145 0.1231 0.075 Uiso 0.451(10) 1 calc R U P A -2
H14N H 0.2803 0.9149 0.1404 0.075 Uiso 0.451(10) 1 calc R U P A -2
H14O H 0.2461 0.9549 0.1750 0.075 Uiso 0.451(10) 1 calc R U P A -2
C14C C 0.1558(3) 1.0119(4) 0.0183(7) 0.069(2) Uani 0.451(10) 1 d D U P A -2
H14P H 0.1747 1.0628 0.0154 0.083 Uiso 0.451(10) 1 calc R U P A -2
H14Q H 0.1497 1.0202 0.0635 0.083 Uiso 0.451(10) 1 calc R U P A -2
H14R H 0.1199 1.0041 -0.0369 0.083 Uiso 0.451(10) 1 calc R U P A -2
C21 C 0.23653(6) 0.78699(9) 0.31812(9) 0.0294(3) Uani 1 1 d . . . . .
C22 C 0.27734(6) 0.80503(9) 0.38959(9) 0.0303(3) Uani 1 1 d . . . . .
C221 C 0.32879(6) 0.82758(10) 0.47682(9) 0.0373(3) Uani 1 1 d D . . . .
C222 C 0.34077(7) 0.92628(10) 0.47928(11) 0.0422(3) Uani 1 1 d D . . . .
H22A H 0.3440 0.9408 0.4320 0.051 Uiso 1 1 calc R U . . .
H22B H 0.3757 0.9406 0.5340 0.051 Uiso 1 1 calc R U . . .
H22C H 0.3102 0.9594 0.4734 0.051 Uiso 1 1 calc R U . . .
C223 C 0.31886(10) 0.80526(15) 0.54755(11) 0.0672(6) Uani 1 1 d D . . . .
H22D H 0.2865 0.8376 0.5366 0.081 Uiso 1 1 calc R U . . .
H22E H 0.3519 0.8212 0.6039 0.081 Uiso 1 1 calc R U . . .
H22F H 0.3119 0.7430 0.5463 0.081 Uiso 1 1 calc R U . . .
C224 C 0.37891(8) 0.77485(14) 0.49016(16) 0.0714(7) Uani 1 1 d D . . . .
H22G H 0.3715 0.7128 0.4889 0.086 Uiso 1 1 calc R U . . .
H22H H 0.4130 0.7900 0.5457 0.086 Uiso 1 1 calc R U . . .
H22I H 0.3836 0.7888 0.4442 0.086 Uiso 1 1 calc R U . . .
C31 C 0.14256(6) 0.65912(9) 0.20741(9) 0.0295(3) Uani 1 1 d . . . . .
C32 C 0.11328(5) 0.59834(9) 0.20081(8) 0.0291(3) Uani 1 1 d . . . . .
C321 C 0.07553(6) 0.52528(10) 0.18914(10) 0.0349(3) Uani 1 1 d . . . . .
C322 C 0.08860(9) 0.44352(14) 0.15553(17) 0.0685(6) Uani 1 1 d . . . . .
H32A H 0.0829 0.4568 0.1006 0.082 Uiso 1 1 calc R U . . .
H32B H 0.0637 0.3962 0.1477 0.082 Uiso 1 1 calc R U . . .
H32C H 0.1274 0.4261 0.1972 0.082 Uiso 1 1 calc R U . . .
C323 C 0.08425(11) 0.50427(16) 0.27623(15) 0.0709(6) Uani 1 1 d . . . . .
H32D H 0.1231 0.4870 0.3182 0.085 Uiso 1 1 calc R U . . .
H32E H 0.0594 0.4569 0.2683 0.085 Uiso 1 1 calc R U . . .
H32F H 0.0758 0.5557 0.2971 0.085 Uiso 1 1 calc R U . . .
C324 C 0.01391(8) 0.55398(16) 0.12356(17) 0.0724(6) Uani 1 1 d . . . . .
H32G H 0.0059 0.6046 0.1459 0.087 Uiso 1 1 calc R U . . .
H32H H -0.0112 0.5065 0.1146 0.087 Uiso 1 1 calc R U . . .
H32I H 0.0083 0.5689 0.0690 0.087 Uiso 1 1 calc R U . . .
N1 N 0.20830(5) 0.73525(7) 0.14514(7) 0.0259(2) Uani 1 1 d . . . . .
C41 C 0.20498(7) 0.64129(9) 0.11698(10) 0.0373(3) Uani 1 1 d . . . . .
H41A H 0.2052 0.6386 0.0656 0.045 Uiso 1 1 calc R U . . .
H41B H 0.1709 0.6136 0.1045 0.045 Uiso 1 1 calc R U . . .
C42 C 0.25732(9) 0.59618(14) 0.19350(14) 0.0603(5) Uani 1 1 d . . . . .
H42A H 0.2709 0.5512 0.1733 0.072 Uiso 1 1 calc R U . . .
H42B H 0.2490 0.5697 0.2319 0.072 Uiso 1 1 calc R U . . .
C43 C 0.30125(8) 0.66943(15) 0.24014(13) 0.0609(6) Uani 1 1 d . . . . .
H43A H 0.3334 0.6588 0.2377 0.073 Uiso 1 1 calc R U . . .
H43B H 0.3142 0.6731 0.3004 0.073 Uiso 1 1 calc R U . . .
C44 C 0.27070(6) 0.75435(12) 0.19147(10) 0.0398(3) Uani 1 1 d . . . . .
H44A H 0.2819 0.8025 0.2318 0.048 Uiso 1 1 calc R U . . .
H44B H 0.2794 0.7694 0.1502 0.048 Uiso 1 1 calc R U . . .

loop_
_atom_site_aniso_label
_atom_site_aniso_U_11
_atom_site_aniso_U_22
_atom_site_aniso_U_33
_atom_site_aniso_U_23
_atom_site_aniso_U_13
_atom_site_aniso_U_12
Si1 0.02232(16) 0.02755(17) 0.02164(16) 0.00173(12) 0.01367(13) 0.00081(12)
C11 0.0265(6) 0.0306(6) 0.0266(6) 0.0041(5) 0.0173(5) 0.0034(5)
C12 0.0303(6) 0.0349(7) 0.0323(6) 0.0061(5) 0.0208(5) 0.0063(5)
C121 0.0288(6) 0.0406(7) 0.0384(7) -0.0029(6) 0.0236(6) 0.0025(5)
C122 0.0756(13) 0.0696(12) 0.0566(11) 0.0183(9) 0.0554(11) 0.0287(10)
C123 0.0847(15) 0.0475(10) 0.0747(13) -0.0049(9) 0.0573(12) 0.0091(10)
C124 0.0411(10) 0.141(2) 0.0702(14) -0.0320(15) 0.0393(10) -0.0270(13)
Al1 0.02695(19) 0.02824(19) 0.02338(19) 0.00189(14) 0.01652(16) 0.00145(14)
C131 0.0353(7) 0.0439(8) 0.0297(7) -0.0015(6) 0.0120(6) -0.0004(6)
C132 0.0735(15) 0.108(2) 0.0541(12) -0.0443(13) 0.0321(12) -0.0139(14)
C133 0.0687(14) 0.104(2) 0.0411(11) -0.0161(11) -0.0063(10) 0.0401(14)
C134 0.0758(16) 0.116(2) 0.0634(15) 0.0088(14) 0.0009(12) -0.0650(16)
C141 0.0480(8) 0.0343(7) 0.0432(8) 0.0013(6) 0.0335(7) -0.0029(6)
C142 0.077(4) 0.056(3) 0.076(4) -0.004(3) 0.064(4) -0.016(3)
C143 0.059(3) 0.038(2) 0.054(2) -0.0123(16) 0.031(2) -0.0160(19)
C144 0.084(3) 0.0347(18) 0.053(2) 0.0130(16) 0.038(2) 0.0054(17)
C14A 0.092(6) 0.070(5) 0.072(5) -0.003(4) 0.069(5) -0.018(5)
C14B 0.068(4) 0.043(3) 0.072(3) -0.014(2) 0.037(3) -0.022(3)
C14C 0.070(4) 0.043(3) 0.109(7) 0.025(3) 0.060(4) 0.009(2)
C21 0.0283(6) 0.0350(7) 0.0266(6) 0.0021(5) 0.0166(5) 0.0013(5)
C22 0.0294(6) 0.0319(6) 0.0292(6) 0.0037(5) 0.0164(5) 0.0006(5)
C221 0.0320(7) 0.0357(7) 0.0294(7) 0.0041(5) 0.0087(6) -0.0052(6)
C222 0.0452(8) 0.0373(8) 0.0404(8) -0.0012(6) 0.0222(7) -0.0085(6)
C223 0.0752(13) 0.0768(14) 0.0257(8) 0.0029(8) 0.0146(8) -0.0372(11)
C224 0.0346(9) 0.0479(10) 0.0841(15) -0.0020(10) 0.0056(9) 0.0065(8)
C31 0.0278(6) 0.0341(7) 0.0271(6) 0.0026(5) 0.0160(5) 0.0007(5)
C32 0.0276(6) 0.0345(6) 0.0258(6) 0.0008(5) 0.0155(5) 0.0001(5)
C321 0.0324(7) 0.0370(7) 0.0390(7) -0.0058(6) 0.0225(6) -0.0083(6)
C322 0.0601(12) 0.0544(11) 0.1032(18) -0.0318(11) 0.0538(13) -0.0178(9)
C323 0.0921(16) 0.0692(13) 0.0688(13) -0.0056(11) 0.0562(13) -0.0339(12)
C324 0.0343(9) 0.0729(14) 0.0912(17) -0.0010(12) 0.0245(10) -0.0085(9)
N1 0.0252(5) 0.0295(5) 0.0273(5) 0.0008(4) 0.0174(4) 0.0028(4)
C41 0.0506(8) 0.0303(7) 0.0422(8) 0.0016(6) 0.0331(7) 0.0083(6)
C42 0.0707(13) 0.0564(11) 0.0662(12) 0.0265(10) 0.0464(11) 0.0336(10)
C43 0.0450(9) 0.0863(15) 0.0442(10) 0.0073(9) 0.0210(8) 0.0347(10)
C44 0.0246(6) 0.0628(10) 0.0360(7) 0.0001(7) 0.0197(6) 0.0022(6)

loop_
_atom_type_symbol
_atom_type_description
_atom_type_scat_dispersion_real
_atom_type_scat_dispersion_imag
_atom_type_scat_source
C C 0.0033 0.0016 'International Tables Vol C Tables 4.2.6.8 and 6.1.1.4'
H H 0.0000 0.0000 'International Tables Vol C Tables 4.2.6.8 and 6.1.1.4'
N N 0.0061 0.0033 'International Tables Vol C Tables 4.2.6.8 and 6.1.1.4'
Al Al 0.0645 0.0514 'International Tables Vol C Tables 4.2.6.8 and 6.1.1.4'
Si Si 0.0817 0.0704 'International Tables Vol C Tables 4.2.6.8 and 6.1.1.4'

loop_
_geom_angle_atom_site_label_1
_geom_angle_atom_site_label_2
_geom_angle_atom_site_label_3
_geom_angle
C21 Si1 C31 110.08(6)
C21 Si1 C11 120.55(6)
C31 Si1 C11 115.28(6)
C21 Si1 N1 107.10(6)
C31 Si1 N1 107.38(6)
C11 Si1 N1 94.05(5)
C21 Si1 Al1 128.87(5)
C31 Si1 Al1 119.67(4)
C11 Si1 Al1 45.75(4)
N1 Si1 Al1 48.41(4)
C12 C11 Si1 135.48(10)
C12 C11 Al1 130.83(10)
Si1 C11 Al1 93.43(6)
C11 C12 C121 132.21(13)
C11 C12 H12 113.9
C121 C12 H12 113.9
C122 C121 C12 113.57(12)
C122 C121 C124 110.89(17)
C12 C121 C124 107.06(13)
C122 C121 C123 108.49(15)
C12 C121 C123 108.21(13)
C124 C121 C123 108.49(17)
C121 C122 H12A 109.5
C121 C122 H12B 109.5
H12A C122 H12B 109.5
C121 C122 H12C 109.5
H12A C122 H12C 109.5
H12B C122 H12C 109.5
C121 C123 H12D 109.5
C121 C123 H12E 109.5
H12D C123 H12E 109.5
C121 C123 H12F 109.5
H12D C123 H12F 109.5
H12E C123 H12F 109.5
C121 C124 H12G 109.5
C121 C124 H12H 109.5
H12G C124 H12H 109.5
C121 C124 H12I 109.5
H12G C124 H12I 109.5
H12H C124 H12I 109.5
C11 Al1 C141 113.96(6)
C11 Al1 C131 113.58(6)
C141 Al1 C131 116.97(7)
C11 Al1 N1 81.96(5)
C141 Al1 N1 113.47(6)
C131 Al1 N1 111.93(6)
C11 Al1 Si1 40.83(4)
C141 Al1 Si1 124.32(5)
C131 Al1 Si1 118.69(5)
N1 Al1 Si1 41.22(3)
C134 C131 C132 107.9(2)
C134 C131 C133 106.5(2)
C132 C131 C133 106.85(18)
C134 C131 Al1 114.90(13)
C132 C131 Al1 115.34(13)
C133 C131 Al1 104.63(12)
C131 C132 H13A 109.5
C131 C132 H13B 109.5
H13A C132 H13B 109.5
C131 C132 H13C 109.5
H13A C132 H13C 109.5
H13B C132 H13C 109.5
C131 C133 H13D 109.5
C131 C133 H13E 109.5
H13D C133 H13E 109.5
C131 C133 H13F 109.5
H13D C133 H13F 109.5
H13E C133 H13F 109.5
C131 C134 H13G 109.5
C131 C134 H13H 109.5
H13G C134 H13H 109.5
C131 C134 H13I 109.5
H13G C134 H13I 109.5
H13H C134 H13I 109.5
C143 C141 C142 111.6(4)
C14A C141 C14C 109.8(5)
C143 C141 C144 106.5(3)
C142 C141 C144 106.2(3)
C14A C141 C14B 105.5(4)
C14C C141 C14B 102.7(4)
C143 C141 Al1 111.52(19)
C14A C141 Al1 116.0(5)
C142 C141 Al1 115.0(4)
C14C C141 Al1 107.9(2)
C144 C141 Al1 105.36(19)
C14B C141 Al1 114.1(2)
C141 C142 H14A 109.5
C141 C142 H14B 109.5
H14A C142 H14B 109.5
C141 C142 H14C 109.5
H14A C142 H14C 109.5
H14B C142 H14C 109.5
C141 C143 H14D 109.5
C141 C143 H14E 109.5
H14D C143 H14E 109.5
C141 C143 H14F 109.5
H14D C143 H14F 109.5
H14E C143 H14F 109.5
C141 C144 H14G 109.5
C141 C144 H14H 109.5
H14G C144 H14H 109.5
C141 C144 H14I 109.5
H14G C144 H14I 109.5
H14H C144 H14I 109.5
C141 C14A H14J 109.5
C141 C14A H14K 109.5
H14J C14A H14K 109.5
C141 C14A H14L 109.5
H14J C14A H14L 109.5
H14K C14A H14L 109.5
C141 C14B H14M 109.5
C141 C14B H14N 109.5
H14M C14B H14N 109.5
C141 C14B H14O 109.5
H14M C14B H14O 109.5
H14N C14B H14O 109.5
C141 C14C H14P 109.5
C141 C14C H14Q 109.5
H14P C14C H14Q 109.5
C141 C14C H14R 109.5
H14P C14C H14R 109.5
H14Q C14C H14R 109.5
C22 C21 Si1 176.15(12)
C21 C22 C221 178.30(15)
C22 C221 C222 108.91(12)
C22 C221 C224 108.12(14)
C222 C221 C224 109.34(14)
C22 C221 C223 109.57(13)
C222 C221 C223 109.75(15)
C224 C221 C223 111.10(17)
C221 C222 H22A 109.5
C221 C222 H22B 109.5
H22A C222 H22B 109.5
C221 C222 H22C 109.5
H22A C222 H22C 109.5
H22B C222 H22C 109.5
C221 C223 H22D 109.5
C221 C223 H22E 109.5
H22D C223 H22E 109.5
C221 C223 H22F 109.5
H22D C223 H22F 109.5
H22E C223 H22F 109.5
C221 C224 H22G 109.5
C221 C224 H22H 109.5
H22G C224 H22H 109.5
C221 C224 H22I 109.5
H22G C224 H22I 109.5
H22H C224 H22I 109.5
C32 C31 Si1 172.05(12)
C31 C32 C321 177.63(15)
C32 C321 C323 109.74(13)
C32 C321 C322 109.82(13)
C323 C321 C322 109.63(18)
C32 C321 C324 108.64(14)
C323 C321 C324 108.85(17)
C322 C321 C324 110.13(16)
C321 C322 H32A 109.5
C321 C322 H32B 109.5
H32A C322 H32B 109.5
C321 C322 H32C 109.5
H32A C322 H32C 109.5
H32B C322 H32C 109.5
C321 C323 H32D 109.5
C321 C323 H32E 109.5
H32D C323 H32E 109.5
C321 C323 H32F 109.5
H32D C323 H32F 109.5
H32E C323 H32F 109.5
C321 C324 H32G 109.5
C321 C324 H32H 109.5
H32G C324 H32H 109.5
C321 C324 H32I 109.5
H32G C324 H32I 109.5
H32H C324 H32I 109.5
C41 N1 C44 101.59(11)
C41 N1 Si1 116.64(9)
C44 N1 Si1 115.92(9)
C41 N1 Al1 117.23(9)
C44 N1 Al1 116.02(9)
Si1 N1 Al1 90.37(5)
N1 C41 C42 105.47(14)
N1 C41 H41A 110.6
C42 C41 H41A 110.6
N1 C41 H41B 110.6
C42 C41 H41B 110.6
H41A C41 H41B 108.8
C41 C42 C43 105.03(15)
C41 C42 H42A 110.7
C43 C42 H42A 110.7
C41 C42 H42B 110.7
C43 C42 H42B 110.7
H42A C42 H42B 108.8
C42 C43 C44 105.52(14)
C42 C43 H43A 110.6
C44 C43 H43A 110.6
C42 C43 H43B 110.6
C44 C43 H43B 110.6
H43A C43 H43B 108.8
N1 C44 C43 105.61(14)
N1 C44 H44A 110.6
C43 C44 H44A 110.6
N1 C44 H44B 110.6
C43 C44 H44B 110.6
H44A C44 H44B 108.7

loop_
_geom_bond_atom_site_label_1
_geom_bond_atom_site_label_2
_geom_bond_distance
Si1 C21 1.8197(14)
Si1 C31 1.8198(14)
Si1 C11 1.8254(13)
Si1 N1 1.8368(11)
Si1 Al1 2.7872(5)
C11 C12 1.3382(18)
C11 Al1 2.0000(13)
C12 C121 1.5139(18)
C12 H12 0.9600
C121 C122 1.512(2)
C121 C124 1.520(2)
C121 C123 1.529(2)
C122 H12A 0.9599
C122 H12B 0.9599
C122 H12C 0.9599
C123 H12D 0.9599
C123 H12E 0.9599
C123 H12F 0.9599
C124 H12G 0.9599
C124 H12H 0.9599
C124 H12I 0.9599
Al1 C141 2.0169(15)
Al1 C131 2.0185(15)
Al1 N1 2.0847(11)
C131 C134 1.511(3)
C131 C132 1.515(3)
C131 C133 1.525(3)
C132 H13A 0.9599
C132 H13B 0.9599
C132 H13C 0.9599
C133 H13D 0.9599
C133 H13E 0.9599
C133 H13F 0.9599
C134 H13G 0.9599
C134 H13H 0.9599
C134 H13I 0.9599
C141 C143 1.480(4)
C141 C14A 1.505(8)
C141 C142 1.527(7)
C141 C14C 1.536(5)
C141 C144 1.557(4)
C141 C14B 1.592(6)
C142 H14A 0.9599
C142 H14B 0.9599
C142 H14C 0.9599
C143 H14D 0.9599
C143 H14E 0.9599
C143 H14F 0.9599
C144 H14G 0.9599
C144 H14H 0.9599
C144 H14I 0.9599
C14A H14J 0.9599
C14A H14K 0.9599
C14A H14L 0.9599
C14B H14M 0.9599
C14B H14N 0.9599
C14B H14O 0.9599
C14C H14P 0.9599
C14C H14Q 0.9599
C14C H14R 0.9599
C21 C22 1.1977(19)
C22 C221 1.4804(19)
C221 C222 1.527(2)
C221 C224 1.532(3)
C221 C223 1.533(2)
C222 H22A 0.9599
C222 H22B 0.9599
C222 H22C 0.9599
C223 H22D 0.9599
C223 H22E 0.9599
C223 H22F 0.9599
C224 H22G 0.9599
C224 H22H 0.9599
C224 H22I 0.9599
C31 C32 1.2019(19)
C32 C321 1.4722(19)
C321 C323 1.525(3)
C321 C322 1.526(2)
C321 C324 1.527(2)
C322 H32A 0.9599
C322 H32B 0.9599
C322 H32C 0.9599
C323 H32D 0.9599
C323 H32E 0.9599
C323 H32F 0.9599
C324 H32G 0.9599
C324 H32H 0.9599
C324 H32I 0.9599
N1 C41 1.4993(17)
N1 C44 1.5024(17)
C41 C42 1.518(2)
C41 H41A 0.9600
C41 H41B 0.9600
C42 C43 1.522(3)
C42 H42A 0.9600
C42 H42B 0.9600
C43 C44 1.527(3)
C43 H43A 0.9600
C43 H43B 0.9600
C44 H44A 0.9600
C44 H44B 0.9600

loop_
_geom_torsion_atom_site_label_1
_geom_torsion_atom_site_label_2
_geom_torsion_atom_site_label_3
_geom_torsion_atom_site_label_4
_geom_torsion
C21 Si1 C11 C12 -69.43(17)
C31 Si1 C11 C12 66.60(17)
N1 Si1 C11 C12 177.98(15)
Al1 Si1 C11 C12 174.31(19)
C21 Si1 C11 Al1 116.26(6)
C31 Si1 C11 Al1 -107.71(6)
N1 Si1 C11 Al1 3.68(6)
Si1 C11 C12 C121 1.8(3)
Al1 C11 C12 C121 174.31(12)
C11 C12 C121 C122 4.6(2)
C11 C12 C121 C124 -118.1(2)
C11 C12 C121 C123 125.10(19)
C21 Si1 N1 C41 111.77(10)
C31 Si1 N1 C41 -6.44(11)
C11 Si1 N1 C41 -124.53(10)
Al1 Si1 N1 C41 -121.01(11)
C21 Si1 N1 C44 -7.83(12)
C31 Si1 N1 C44 -126.04(10)
C11 Si1 N1 C44 115.88(10)
Al1 Si1 N1 C44 119.40(11)
C21 Si1 N1 Al1 -127.23(5)
C31 Si1 N1 Al1 114.56(5)
C11 Si1 N1 Al1 -3.52(5)
C44 N1 C41 C42 40.39(14)
Si1 N1 C41 C42 -86.63(13)
Al1 N1 C41 C42 167.93(10)
N1 C41 C42 C43 -27.42(17)
C41 C42 C43 C44 3.53(19)
C41 N1 C44 C43 -37.94(14)
Si1 N1 C44 C43 89.55(13)
Al1 N1 C44 C43 -166.25(10)
C42 C43 C44 N1 21.48(18)
